data_1508872
loop_
_publ_author_name
'Wu, Tianjing'
'Shi, Jianwu'
'Li, Chunli'
'Song, Jinsheng'
'Xu, Li'
'Wang, Hua'

_publ_section_title
;
 Synthesis of Dendrimers Based on Tetrakis(thiophene-2-yl)ethene as New
 Dendron.
;
_journal_issue 2
_journal_name_full 'Organic letters'
_journal_page_first 354
_journal_page_last 357
_journal_paper_doi 10.1021/ol303300w
_journal_volume 15
_journal_year 2013
_chemical_formula_sum 'C30 H44 S4 Si4'
_chemical_formula_weight 645.25
_chemical_name_systematic
; 
 ? 
;
_space_group_IT_number 14
_symmetry_cell_setting monoclinic
_symmetry_space_group_name_Hall '-P 2yn'
_symmetry_space_group_name_H-M 'P 1 21/n 1'
_atom_sites_solution_hydrogens geom
_atom_sites_solution_primary direct
_atom_sites_solution_secondary difmap
_audit_creation_method SHELXL-97
_cell_angle_alpha 90.00
_cell_angle_beta 93.000(6)
_cell_angle_gamma 90.00
_cell_formula_units_Z 2
_cell_length_a 10.779(6)
_cell_length_b 6.217(4)
_cell_length_c 27.444(16)
_cell_measurement_reflns_used 3348
_cell_measurement_temperature 296(2)
_cell_measurement_theta_max 26.69
_cell_measurement_theta_min 2.85
_cell_volume 1836.6(19)
_computing_cell_refinement 'Bruker SAINT'
_computing_data_collection 'Bruker APEX2'
_computing_data_reduction 'Bruker SAINT'
_computing_molecular_graphics 'Bruker SHELXTL'
_computing_publication_material 'Bruker SHELXTL'
_computing_structure_refinement 'SHELXL-97 (Sheldrick, 1997)'
_computing_structure_solution 'SHELXS-97 (Sheldrick, 1990)'
_diffrn_ambient_temperature 296(2)
_diffrn_measured_fraction_theta_full 0.585
_diffrn_measured_fraction_theta_max 0.479
_diffrn_measurement_device_type 'Bruker APEX-II CCD'
_diffrn_measurement_method '\f and \w scans'
_diffrn_radiation_monochromator graphite
_diffrn_radiation_source 'fine-focus sealed tube'
_diffrn_radiation_type MoK\a
_diffrn_radiation_wavelength 0.71073
_diffrn_reflns_av_R_equivalents 0.0405
_diffrn_reflns_av_sigmaI/netI 0.0490
_diffrn_reflns_limit_h_max 10
_diffrn_reflns_limit_h_min -13
_diffrn_reflns_limit_k_max 5
_diffrn_reflns_limit_k_min -7
_diffrn_reflns_limit_l_max 34
_diffrn_reflns_limit_l_min -35
_diffrn_reflns_number 5991
_diffrn_reflns_theta_full 25.00
_diffrn_reflns_theta_max 28.18
_diffrn_reflns_theta_min 2.00
_exptl_absorpt_coefficient_mu 0.407
_exptl_absorpt_correction_T_max 0.9015
_exptl_absorpt_correction_T_min 0.8411
_exptl_absorpt_correction_type multi-scan
_exptl_absorpt_process_details SADABS
_exptl_crystal_density_diffrn 1.167
_exptl_crystal_density_method 'not measured'
_exptl_crystal_F_000 688
_exptl_crystal_size_max 0.44
_exptl_crystal_size_mid 0.35
_exptl_crystal_size_min 0.26
_refine_diff_density_max 0.587
_refine_diff_density_min -0.322
_refine_diff_density_rms 0.084
_refine_ls_extinction_method none
_refine_ls_goodness_of_fit_ref 1.003
_refine_ls_hydrogen_treatment constr
_refine_ls_matrix_type full
_refine_ls_number_parameters 178
_refine_ls_number_reflns 2163
_refine_ls_number_restraints 0
_refine_ls_restrained_S_all 1.003
_refine_ls_R_factor_all 0.0863
_refine_ls_R_factor_gt 0.0721
_refine_ls_shift/su_max 0.001
_refine_ls_shift/su_mean 0.000
_refine_ls_structure_factor_coef Fsqd
_refine_ls_weighting_details 'calc w=1/[\s^2^(Fo^2^)+(0.0900P)^2^+7.7686P] where P=(Fo^2^+2Fc^2^)/3'
_refine_ls_weighting_scheme calc
_refine_ls_wR_factor_gt 0.1850
_refine_ls_wR_factor_ref 0.1944
_reflns_number_gt 1755
_reflns_number_total 2163
_reflns_threshold_expression >2sigma(I)
_cod_data_source_file ol303300w_si_001.cif
_cod_data_source_block t004
_cod_depositor_comments
;
The following automatic conversions were performed:

'_symmetry_cell_setting' value 'Monoclinic' changed to 'monoclinic'
according to /home/saulius/struct/CIF-dictionaries/cif_core.dic
dictionary named 'cif_core.dic' version 2.4.2 from 2011-04-26.

Automatic conversion script
Id: cif_fix_values 1891 2012-01-12 08:04:46Z andrius 
;
_cod_original_sg_symbol_H-M P2(1)/n
_cod_database_code 1508872

loop_
_symmetry_equiv_pos_as_xyz
'x, y, z'
'-x+1/2, y+1/2, -z+1/2'
'-x, -y, -z'
'x-1/2, -y-1/2, z-1/2'

loop_
_atom_site_label
_atom_site_type_symbol
_atom_site_fract_x
_atom_site_fract_y
_atom_site_fract_z
_atom_site_U_iso_or_equiv
_atom_site_adp_type
_atom_site_occupancy
_atom_site_symmetry_multiplicity
_atom_site_calc_flag
_atom_site_refinement_flags
S1 S 0.26872(13) 1.1172(4) 1.02821(5) 0.0418(7) Uani 1 1 d .
S2 S -0.01307(16) 0.8411(4) 0.89562(5) 0.0533(8) Uani 1 1 d .
Si3 Si 0.50380(14) 1.1443(4) 1.09979(6) 0.0451(8) Uani 1 1 d .
Si4 Si 0.01164(16) 0.5347(4) 0.80519(6) 0.0477(8) Uani 1 1 d .
C1 C 0.0437(5) 0.6089(13) 0.8706(2) 0.040(2) Uani 1 1 d .
C2 C 0.1586(5) 0.9189(14) 1.02980(18) 0.040(2) Uani 1 1 d .
C3 C 0.0512(5) 0.7882(15) 0.95342(18) 0.038(2) Uani 1 1 d .
C4 C 0.0465(5) 0.9304(13) 0.99558(18) 0.037(2) Uani 1 1 d .
C5 C 0.3075(5) 0.8202(15) 1.0887(2) 0.045(2) Uani 1 1 d .
H19 H 0.3427 0.7327 1.1132 0.054 Uiso 1 1 calc R
C6 C 0.3618(5) 1.0061(14) 1.07426(19) 0.036(2) Uani 1 1 d .
C7 C 0.1934(5) 0.7714(14) 1.0634(2) 0.041(2) Uani 1 1 d .
H20 H 0.1470 0.6491 1.0695 0.050 Uiso 1 1 calc R
C8 C -0.1330(7) 0.3768(19) 0.7995(3) 0.085(4) Uani 1 1 d .
H1 H -0.1497 0.3373 0.7660 0.127 Uiso 1 1 calc R
H2 H -0.2006 0.4616 0.8104 0.127 Uiso 1 1 calc R
H3 H -0.1241 0.2493 0.8191 0.127 Uiso 1 1 calc R
C9 C 0.1124(6) 0.5979(15) 0.9518(2) 0.046(2) Uani 1 1 d .
H21 H 0.1546 0.5386 0.9790 0.055 Uiso 1 1 calc R
C10 C 0.1074(6) 0.4966(16) 0.9057(2) 0.056(3) Uani 1 1 d .
H22 H 0.1445 0.3645 0.9000 0.067 Uiso 1 1 calc R
C11 C 0.5519(7) 1.3453(18) 1.0549(3) 0.078(3) Uani 1 1 d .
H4 H 0.5683 1.2744 1.0248 0.116 Uiso 1 1 calc R
H5 H 0.6258 1.4170 1.0674 0.116 Uiso 1 1 calc R
H6 H 0.4867 1.4488 1.0492 0.116 Uiso 1 1 calc R
C12 C 0.4642(9) 1.281(2) 1.1572(3) 0.095(4) Uani 1 1 d .
H7 H 0.3944 1.3740 1.1508 0.142 Uiso 1 1 calc R
H8 H 0.5341 1.3633 1.1696 0.142 Uiso 1 1 calc R
H9 H 0.4437 1.1745 1.1809 0.142 Uiso 1 1 calc R
C13 C 0.1457(7) 0.376(2) 0.7867(3) 0.096(4) Uani 1 1 d .
H10 H 0.1514 0.2456 0.8056 0.144 Uiso 1 1 calc R
H11 H 0.2204 0.4580 0.7923 0.144 Uiso 1 1 calc R
H12 H 0.1349 0.3404 0.7527 0.144 Uiso 1 1 calc R
C14 C 0.6275(7) 0.9432(16) 1.1135(3) 0.078(3) Uani 1 1 d .
H13 H 0.5962 0.8317 1.1337 0.117 Uiso 1 1 calc R
H14 H 0.6971 1.0119 1.1303 0.117 Uiso 1 1 calc R
H15 H 0.6533 0.8817 1.0836 0.117 Uiso 1 1 calc R
C15 C -0.0063(12) 0.7793(19) 0.7669(3) 0.107(4) Uani 1 1 d .
H16 H 0.0671 0.8662 0.7710 0.160 Uiso 1 1 calc R
H17 H -0.0769 0.8601 0.7766 0.160 Uiso 1 1 calc R
H18 H -0.0186 0.7385 0.7333 0.160 Uiso 1 1 calc R

loop_
_atom_site_aniso_label
_atom_site_aniso_U_11
_atom_site_aniso_U_22
_atom_site_aniso_U_33
_atom_site_aniso_U_23
_atom_site_aniso_U_13
_atom_site_aniso_U_12
S1 0.0266(8) 0.058(2) 0.0397(7) 0.0069(9) -0.0082(5) -0.0002(10)
S2 0.0547(10) 0.067(2) 0.0373(7) -0.0076(9) -0.0080(6) 0.0219(12)
Si3 0.0259(9) 0.063(2) 0.0452(9) -0.0005(10) -0.0101(6) 0.0012(11)
Si4 0.0409(10) 0.062(2) 0.0399(8) -0.0100(10) 0.0012(7) 0.0030(12)
C1 0.037(3) 0.038(7) 0.046(3) -0.006(3) 0.001(2) 0.005(4)
C2 0.018(3) 0.068(8) 0.035(3) -0.008(3) -0.002(2) -0.003(4)
C3 0.015(3) 0.061(8) 0.037(3) -0.004(3) -0.0052(19) -0.005(4)
C4 0.021(3) 0.054(7) 0.035(2) 0.001(3) -0.003(2) -0.002(3)
C5 0.030(3) 0.057(8) 0.047(3) 0.015(4) -0.013(2) 0.008(4)
C6 0.023(3) 0.045(7) 0.040(3) 0.006(3) -0.009(2) 0.001(4)
C7 0.026(3) 0.045(7) 0.052(3) 0.007(4) -0.004(2) -0.008(4)
C8 0.060(5) 0.126(11) 0.069(5) -0.027(6) 0.001(4) -0.022(6)
C9 0.036(4) 0.047(8) 0.053(3) -0.007(4) -0.012(3) 0.017(5)
C10 0.040(4) 0.075(8) 0.053(4) -0.013(4) -0.004(3) 0.015(5)
C11 0.051(4) 0.107(11) 0.074(5) 0.011(5) -0.003(3) -0.020(6)
C12 0.093(6) 0.134(12) 0.056(4) -0.019(6) -0.013(4) 0.005(7)
C13 0.062(5) 0.154(13) 0.072(5) -0.046(6) 0.000(4) 0.035(7)
C14 0.039(4) 0.085(10) 0.106(6) -0.001(6) -0.025(4) 0.014(5)
C15 0.169(11) 0.079(11) 0.070(5) 0.008(6) -0.004(6) 0.005(9)

loop_
_atom_type_symbol
_atom_type_description
_atom_type_scat_dispersion_real
_atom_type_scat_dispersion_imag
_atom_type_scat_source
C C 0.0033 0.0016 'International Tables Vol C Tables 4.2.6.8 and 6.1.1.4'
H H 0.0000 0.0000 'International Tables Vol C Tables 4.2.6.8 and 6.1.1.4'
Si Si 0.0817 0.0704 'International Tables Vol C Tables 4.2.6.8 and 6.1.1.4'
S S 0.1246 0.1234 'International Tables Vol C Tables 4.2.6.8 and 6.1.1.4'

loop_
_geom_angle_atom_site_label_1
_geom_angle_atom_site_label_2
_geom_angle_atom_site_label_3
_geom_angle
_geom_angle_site_symmetry_1
C2 S1 C6 94.1(4) .
C1 S2 C3 94.2(4) .
C14 Si3 C11 111.6(4) .
C14 Si3 C6 109.5(4) .
C11 Si3 C6 108.4(3) .
C14 Si3 C12 109.3(4) .
C11 Si3 C12 110.0(5) .
C6 Si3 C12 108.0(4) .
C13 Si4 C15 110.2(5) .
C13 Si4 C8 111.3(5) .
C15 Si4 C8 109.0(5) .
C13 Si4 C1 106.8(3) .
C15 Si4 C1 110.6(4) .
C8 Si4 C1 109.0(3) .
C10 C1 S2 109.1(5) .
C10 C1 Si4 128.3(6) .
S2 C1 Si4 122.5(4) .
C7 C2 C4 130.9(7) .
C7 C2 S1 109.9(4) .
C4 C2 S1 119.2(6) .
C9 C3 C4 126.3(6) .
C9 C3 S2 107.9(5) .
C4 C3 S2 125.7(6) .
C4 C4 C3 125.9(6) 3_577
C4 C4 C2 120.0(7) 3_577
C3 C4 C2 114.1(5) .
C6 C5 C7 114.6(6) .
C5 C6 S1 108.1(4) .
C5 C6 Si3 129.8(4) .
S1 C6 Si3 121.9(5) .
C2 C7 C5 113.3(7) .
C3 C9 C10 115.0(6) .
C1 C10 C9 113.8(8) .

loop_
_geom_bond_atom_site_label_1
_geom_bond_atom_site_label_2
_geom_bond_distance
_geom_bond_site_symmetry_2
S1 C2 1.714(7) .
S1 C6 1.717(6) .
S2 C1 1.724(8) .
S2 C3 1.729(6) .
Si3 C14 1.852(8) .
Si3 C11 1.848(9) .
Si3 C6 1.860(7) .
Si3 C12 1.859(8) .
Si4 C13 1.843(8) .
Si4 C15 1.853(11) .
Si4 C8 1.842(9) .
Si4 C1 1.868(6) .
C1 C10 1.347(10) .
C2 C7 1.341(10) .
C2 C4 1.493(7) .
C3 C9 1.356(10) .
C3 C4 1.459(9) .
C4 C4 1.355(13) 3_577
C5 C6 1.363(10) .
C5 C7 1.413(8) .
C9 C10 1.412(9) .

loop_
_geom_torsion_atom_site_label_1
_geom_torsion_atom_site_label_2
_geom_torsion_atom_site_label_3
_geom_torsion_atom_site_label_4
_geom_torsion
_geom_torsion_site_symmetry_4
C3 S2 C1 C10 0.8(6) .
C3 S2 C1 Si4 178.8(4) .
C13 Si4 C1 C10 -31.9(8) .
C15 Si4 C1 C10 -151.7(7) .
C8 Si4 C1 C10 88.4(8) .
C13 Si4 C1 S2 150.6(5) .
C15 Si4 C1 S2 30.7(6) .
C8 Si4 C1 S2 -89.1(6) .
C6 S1 C2 C7 -1.4(5) .
C6 S1 C2 C4 179.6(5) .
C1 S2 C3 C9 -0.2(5) .
C1 S2 C3 C4 176.4(5) .
C9 C3 C4 C4 -152.9(9) 3_577
S2 C3 C4 C4 31.1(12) 3_577
C9 C3 C4 C2 29.2(10) .
S2 C3 C4 C2 -146.8(5) .
C7 C2 C4 C4 105.0(11) 3_577
S1 C2 C4 C4 -76.3(9) 3_577
C7 C2 C4 C3 -76.9(8) .
S1 C2 C4 C3 101.8(7) .
C7 C5 C6 S1 -0.6(8) .
C7 C5 C6 Si3 174.8(5) .
C2 S1 C6 C5 1.1(5) .
C2 S1 C6 Si3 -174.7(4) .
C14 Si3 C6 C5 43.1(8) .
C11 Si3 C6 C5 165.0(7) .
C12 Si3 C6 C5 -75.8(8) .
C14 Si3 C6 S1 -142.1(5) .
C11 Si3 C6 S1 -20.2(6) .
C12 Si3 C6 S1 99.0(5) .
C4 C2 C7 C5 -179.9(6) .
S1 C2 C7 C5 1.3(7) .
C6 C5 C7 C2 -0.4(9) .
C4 C3 C9 C10 -177.0(6) .
S2 C3 C9 C10 -0.4(8) .
S2 C1 C10 C9 -1.2(8) .
Si4 C1 C10 C9 -179.0(5) .
C3 C9 C10 C1 1.0(10) .
